data_4507185
loop_
_publ_author_name
'Bia\/lo\'nska, Agata'
'Ciunik, Zbigniew'

_publ_section_title
;
 Why Is the Resolution of Certain Racemic Modifications Inefficient?
 Formation of Diastereomeric Double Salts of Brucinium
;
_journal_issue 1
_journal_name_full 'Crystal Growth &amp; Design'
_journal_page_first 111
_journal_paper_doi 10.1021/cg3012469
_journal_volume 13
_journal_year 2013
_chemical_absolute_configuration rm
_chemical_formula_moiety
;
C23 H27 N2 O4, C10 H8 N3 O8, 2.5(C H4 O)
;
_chemical_formula_sum 'C35.5 H45 N5 O14.5'
_chemical_formula_weight 773.77
_chemical_melting_point 416
_chemical_name_systematic
; 
brucinium N-(3,5-dinitrobenzoyl)-D-serinate methanol 2.5-solvate
;
_space_group_IT_number 5
_symmetry_cell_setting monoclinic
_symmetry_space_group_name_Hall 'C 2y'
_symmetry_space_group_name_H-M 'C 1 2 1'
_atom_sites_solution_hydrogens geom
_atom_sites_solution_primary direct
_atom_sites_solution_secondary difmap
_audit_creation_method SHELXL-97
_cell_angle_alpha 90.00
_cell_angle_beta 105.45(3)
_cell_angle_gamma 90.00
_cell_formula_units_Z 4
_cell_length_a 30.397(4)
_cell_length_b 14.143(3)
_cell_length_c 8.675(2)
_cell_measurement_reflns_used 12194
_cell_measurement_temperature 100(2)
_cell_measurement_theta_max 28.67
_cell_measurement_theta_min 2.87
_cell_volume 3594.7(13)
_computing_cell_refinement
;
CrysAlis RED, Oxford Diffraction Ltd.,
Version 1.171.31.8 (release 12-01-2007 CrysAlis171 .NET)
(compiled Jan 12 2007,17:49:11)
;
_computing_data_collection
;
CrysAlis CCD, Oxford Diffraction Ltd.,
Version 1.171.31.8 (release 12-01-2007 CrysAlis171 .NET)
(compiled Jan 12 2007,17:49:11)
;
_computing_data_reduction
;
CrysAlis RED, Oxford Diffraction Ltd.,
Version 1.171.31.8 (release 12-01-2007 CrysAlis171 .NET)
(compiled Jan 12 2007,17:49:11)
;
_computing_structure_refinement
;
SHELXL-97 (Sheldrick, G. M. (2008). <i>Acta Cryst.</i> <b>A64</b>, 112-122.)
;
_computing_structure_solution
;
SHELXS-97 (Sheldrick, G. M. (2008). <i>Acta Cryst.</i> <b>A64</b>, 112-122.)
;
_diffrn_ambient_temperature 100(2)
_diffrn_measured_fraction_theta_full 0.998
_diffrn_measured_fraction_theta_max 0.998
_diffrn_measurement_device_type 'Kuma KM4CCD'
_diffrn_measurement_method '\w scan'
_diffrn_radiation_monochromator graphite
_diffrn_radiation_source 'fine-focus sealed tube'
_diffrn_radiation_type MoK\a
_diffrn_radiation_wavelength 0.71073
_diffrn_reflns_av_R_equivalents 0.0306
_diffrn_reflns_av_sigmaI/netI 0.0205
_diffrn_reflns_limit_h_max 38
_diffrn_reflns_limit_h_min -38
_diffrn_reflns_limit_k_max 17
_diffrn_reflns_limit_k_min -18
_diffrn_reflns_limit_l_max 11
_diffrn_reflns_limit_l_min -11
_diffrn_reflns_number 15466
_diffrn_reflns_theta_full 27.00
_diffrn_reflns_theta_max 27.00
_diffrn_reflns_theta_min 2.88
_diffrn_standards_number 0
_exptl_absorpt_coefficient_mu 0.112
_exptl_absorpt_correction_type none
_exptl_crystal_colour yellow
_exptl_crystal_density_diffrn 1.430
_exptl_crystal_density_method 'not measured'
_exptl_crystal_description block
_exptl_crystal_F_000 1636
_exptl_crystal_size_max 0.62
_exptl_crystal_size_mid 0.58
_exptl_crystal_size_min 0.26
_refine_diff_density_max 0.295
_refine_diff_density_min -0.158
_refine_diff_density_rms 0.038
_refine_ls_extinction_method none
_refine_ls_goodness_of_fit_ref 1.067
_refine_ls_hydrogen_treatment constr
_refine_ls_matrix_type full
_refine_ls_number_parameters 505
_refine_ls_number_reflns 4083
_refine_ls_number_restraints 1
_refine_ls_restrained_S_all 1.067
_refine_ls_R_factor_all 0.0306
_refine_ls_R_factor_gt 0.0289
_refine_ls_shift/su_max 0.000
_refine_ls_shift/su_mean 0.000
_refine_ls_structure_factor_coef Fsqd
_refine_ls_weighting_details 'calc w=1/[\s^2^(Fo^2^)+(0.0481P)^2^+0.9386P] where P=(Fo^2^+2Fc^2^)/3'
_refine_ls_weighting_scheme calc
_refine_ls_wR_factor_gt 0.0760
_refine_ls_wR_factor_ref 0.0767
_reflns_number_gt 3889
_reflns_number_total 4083
_reflns_threshold_expression >2sigma(I)
_cod_data_source_file cg3012469_si_002.cif
_cod_data_source_block bdnbds
_cod_depositor_comments
;
The following automatic conversions were performed:

'_chemical_melting_point' value '416 K' was changed to '416' - the
value should be numeric and without a unit designator.

Automatic conversion script
Id: cif_fix_values 1891 2012-01-12 08:04:46Z andrius 
;
_cod_original_cell_volume 3594.7(12)
_cod_original_sg_symbol_H-M 'C 2'
_cod_original_formula_sum 'C35.50 H45 N5 O14.50'
_cod_database_code 4507185

loop_
_symmetry_equiv_pos_as_xyz
'x, y, z'
'-x, y, -z'
'x+1/2, y+1/2, z'
'-x+1/2, y+1/2, -z'

loop_
_atom_site_label
_atom_site_type_symbol
_atom_site_fract_x
_atom_site_fract_y
_atom_site_fract_z
_atom_site_U_iso_or_equiv
_atom_site_adp_type
_atom_site_occupancy
_atom_site_symmetry_multiplicity
_atom_site_calc_flag
_atom_site_refinement_flags
_atom_site_disorder_assembly
_atom_site_disorder_group
O1 O 0.22228(5) 0.01659(10) 1.26543(16) 0.0231(3) Uani 1 1 d . . .
O2 O 0.30754(5) 0.31589(11) 0.50676(17) 0.0249(3) Uani 1 1 d . . .
O3 O 0.22820(5) 0.39311(10) 0.41419(16) 0.0229(3) Uani 1 1 d . . .
O4 O 0.32753(5) 0.08972(12) 0.97153(17) 0.0266(3) Uani 1 1 d . . .
N1 N 0.25150(5) 0.12176(12) 0.88956(18) 0.0180(3) Uani 1 1 d . . .
N2 N 0.10092(5) 0.17901(12) 0.85652(18) 0.0184(3) Uani 1 1 d . . .
H2 H 0.0745 0.2081 0.7959 0.022 Uiso 1 1 d R . .
C1 C 0.28565(6) 0.21608(14) 0.7029(2) 0.0192(4) Uani 1 1 d . . .
H1 H 0.3149 0.1874 0.7367 0.023 Uiso 1 1 calc R . .
C2 C 0.27620(7) 0.28500(14) 0.5848(2) 0.0198(4) Uani 1 1 d . . .
C3 C 0.23285(6) 0.32725(14) 0.5336(2) 0.0195(4) Uani 1 1 d . . .
C4 C 0.19826(6) 0.30017(14) 0.6018(2) 0.0184(4) Uani 1 1 d . . .
H4 H 0.1688 0.3281 0.5679 0.022 Uiso 1 1 calc R . .
C5 C 0.20756(6) 0.23135(13) 0.7209(2) 0.0174(4) Uani 1 1 d . . .
C6 C 0.25041(6) 0.19061(13) 0.7699(2) 0.0183(4) Uani 1 1 d . . .
C7 C 0.17504(6) 0.18186(14) 0.7998(2) 0.0168(4) Uani 1 1 d . . .
C8 C 0.20804(6) 0.12439(14) 0.9357(2) 0.0164(3) Uani 1 1 d . . .
H8 H 0.1961 0.0586 0.9374 0.020 Uiso 1 1 calc R . .
C9 C 0.28945(6) 0.08585(15) 0.9946(2) 0.0204(4) Uani 1 1 d . . .
C10 C 0.27999(7) 0.03855(16) 1.1395(2) 0.0225(4) Uani 1 1 d . . .
H10A H 0.3095 0.0287 1.2203 0.027 Uiso 1 1 calc R . .
H10B H 0.2668 -0.0246 1.1068 0.027 Uiso 1 1 calc R . .
C11 C 0.24776(6) 0.09187(14) 1.2200(2) 0.0202(4) Uani 1 1 d . . .
H11 H 0.2663 0.1243 1.3183 0.024 Uiso 1 1 calc R . .
C12 C 0.19063(7) 0.04512(16) 1.3533(2) 0.0250(4) Uani 1 1 d . . .
H12A H 0.2021 0.1024 1.4169 0.030 Uiso 1 1 calc R . .
H12B H 0.1874 -0.0058 1.4279 0.030 Uiso 1 1 calc R . .
C13 C 0.14491(7) 0.06557(14) 1.2384(2) 0.0228(4) Uani 1 1 d . . .
H13 H 0.1198 0.0251 1.2362 0.027 Uiso 1 1 calc R . .
C14 C 0.13906(6) 0.13954(13) 1.1395(2) 0.0191(4) Uani 1 1 d . . .
C15 C 0.09439(6) 0.16020(15) 1.0207(2) 0.0203(4) Uani 1 1 d . . .
H15A H 0.0801 0.2161 1.0564 0.024 Uiso 1 1 calc R . .
H15B H 0.0736 0.1057 1.0150 0.024 Uiso 1 1 calc R . .
C16 C 0.10728(6) 0.08903(14) 0.7714(2) 0.0193(4) Uani 1 1 d . . .
H16A H 0.0782 0.0691 0.6959 0.023 Uiso 1 1 calc R . .
H16B H 0.1185 0.0374 0.8488 0.023 Uiso 1 1 calc R . .
C17 C 0.14249(6) 0.11439(14) 0.6826(2) 0.0187(4) Uani 1 1 d . . .
H17A H 0.1281 0.1464 0.5801 0.022 Uiso 1 1 calc R . .
H17B H 0.1588 0.0574 0.6611 0.022 Uiso 1 1 calc R . .
C18 C 0.21939(6) 0.16620(14) 1.1050(2) 0.0180(4) Uani 1 1 d . . .
H18 H 0.2406 0.2201 1.1046 0.022 Uiso 1 1 calc R . .
C19 C 0.17734(6) 0.20979(14) 1.1447(2) 0.0181(4) Uani 1 1 d . . .
H19 H 0.1870 0.2383 1.2540 0.022 Uiso 1 1 calc R . .
C20 C 0.15976(6) 0.28901(14) 1.0222(2) 0.0192(4) Uani 1 1 d . . .
H20A H 0.1353 0.3250 1.0520 0.023 Uiso 1 1 calc R . .
H20B H 0.1849 0.3332 1.0207 0.023 Uiso 1 1 calc R . .
C21 C 0.14129(6) 0.24491(13) 0.8580(2) 0.0176(4) Uani 1 1 d . . .
H21 H 0.1304 0.2965 0.7782 0.021 Uiso 1 1 calc R . .
C22 C 0.35420(7) 0.28980(18) 0.5761(3) 0.0302(5) Uani 1 1 d . . .
H22A H 0.3736 0.3203 0.5168 0.045 Uiso 1 1 calc R . .
H22B H 0.3573 0.2210 0.5709 0.045 Uiso 1 1 calc R . .
H22C H 0.3636 0.3103 0.6880 0.045 Uiso 1 1 calc R . .
C23 C 0.18680(8) 0.44672(15) 0.3734(3) 0.0265(4) Uani 1 1 d . . .
H23A H 0.1878 0.4922 0.2892 0.040 Uiso 1 1 calc R . .
H23B H 0.1835 0.4807 0.4681 0.040 Uiso 1 1 calc R . .
H23C H 0.1608 0.4040 0.3350 0.040 Uiso 1 1 calc R . .
O5 O -0.02235(5) 0.25871(10) 0.29839(15) 0.0210(3) Uani 1 1 d . . .
O6 O -0.04115(5) 0.35217(10) 0.08508(16) 0.0223(3) Uani 1 1 d . . .
O7 O 0.08638(5) 0.28814(11) 0.32204(17) 0.0265(3) Uani 1 1 d . . .
H7 H 0.0789 0.2320 0.3329 0.040 Uiso 1 1 d R . .
O8 O 0.03844(5) 0.59127(11) 0.33617(17) 0.0288(3) Uani 1 1 d . . .
O9 O 0.05043(8) 0.89618(13) 0.0975(3) 0.0537(5) Uani 1 1 d . . .
O10 O 0.06575(7) 0.90795(12) -0.1304(3) 0.0448(5) Uani 1 1 d . . .
O11 O 0.11890(6) 0.62874(14) -0.35058(19) 0.0367(4) Uani 1 1 d . . .
O12 O 0.09818(6) 0.49111(12) -0.2848(2) 0.0369(4) Uani 1 1 d . . .
N3 N 0.03535(5) 0.45852(11) 0.18659(19) 0.0194(3) Uani 1 1 d . . .
H3 H 0.0381 0.4343 0.0962 0.023 Uiso 1 1 d R . .
N4 N 0.05981(7) 0.86141(14) -0.0187(3) 0.0332(4) Uani 1 1 d . . .
N5 N 0.10060(6) 0.57751(15) -0.2720(2) 0.0279(4) Uani 1 1 d . . .
C24 C -0.01637(6) 0.33094(13) 0.2186(2) 0.0178(4) Uani 1 1 d . . .
C25 C 0.02268(6) 0.39760(14) 0.3026(2) 0.0193(4) Uani 1 1 d . . .
H25 H 0.0103 0.4397 0.3736 0.023 Uiso 1 1 calc R . .
C26 C 0.06468(7) 0.34898(15) 0.4095(2) 0.0228(4) Uani 1 1 d . . .
H26A H 0.0867 0.3977 0.4645 0.027 Uiso 1 1 calc R . .
H26B H 0.0554 0.3118 0.4924 0.027 Uiso 1 1 calc R . .
C27 C 0.04289(6) 0.55096(14) 0.2150(2) 0.0200(4) Uani 1 1 d . . .
C28 C 0.05649(6) 0.60666(14) 0.0868(2) 0.0190(4) Uani 1 1 d . . .
C29 C 0.05385(6) 0.70482(14) 0.0947(2) 0.0216(4) Uani 1 1 d . . .
H29 H 0.0451 0.7345 0.1802 0.026 Uiso 1 1 calc R . .
C30 C 0.06431(7) 0.75842(15) -0.0247(3) 0.0252(4) Uani 1 1 d . . .
C31 C 0.07877(7) 0.71957(16) -0.1491(3) 0.0252(4) Uani 1 1 d . . .
H31 H 0.0860 0.7575 -0.2294 0.030 Uiso 1 1 calc R . .
C32 C 0.08202(6) 0.62223(16) -0.1493(2) 0.0223(4) Uani 1 1 d . . .
C33 C 0.07078(6) 0.56496(14) -0.0369(2) 0.0200(4) Uani 1 1 d . . .
H33 H 0.0727 0.4981 -0.0438 0.024 Uiso 1 1 calc R . .
O100 O 0.27702(6) 0.39226(12) 0.16048(19) 0.0335(4) Uani 1 1 d . . .
H100 H 0.2765 0.3833 0.2588 0.050 Uiso 1 1 d R . .
C100 C 0.31720(8) 0.34930(18) 0.1411(3) 0.0355(5) Uani 1 1 d . . .
H10E H 0.3179 0.3545 0.0291 0.053 Uiso 1 1 calc R . .
H10F H 0.3176 0.2824 0.1710 0.053 Uiso 1 1 calc R . .
H10G H 0.3439 0.3812 0.2097 0.053 Uiso 1 1 calc R . .
O110 O 0.04303(5) 0.12906(12) 0.41798(19) 0.0321(3) Uani 1 1 d . . .
H110 H 0.0188 0.1752 0.3949 0.048 Uiso 1 1 d R . .
C110 C 0.02930(9) 0.04508(19) 0.3326(3) 0.0399(6) Uani 1 1 d . . .
H11C H 0.0542 -0.0012 0.3605 0.060 Uiso 1 1 calc R . .
H11D H 0.0218 0.0582 0.2176 0.060 Uiso 1 1 calc R . .
H11E H 0.0024 0.0196 0.3600 0.060 Uiso 1 1 calc R . .
C120 C 0.0000 0.7932(3) 0.5000 0.0420(8) Uani 1 2 d S . .
H12C H -0.0118 0.7314 0.5119 0.050 Uiso 0.50 1 d PR A -1
H12G H -0.0233 0.8203 0.4140 0.050 Uiso 0.50 1 d PR A -1
H12H H 0.0018 0.8227 0.6012 0.050 Uiso 0.50 1 d PR A -1
O12A O 0.04051(15) 0.7736(3) 0.4698(5) 0.0476(9) Uani 0.50 1 d P B -1
H12I H 0.0396 0.7192 0.4302 0.071 Uiso 0.50 1 calc PR B -1

loop_
_atom_site_aniso_label
_atom_site_aniso_U_11
_atom_site_aniso_U_22
_atom_site_aniso_U_33
_atom_site_aniso_U_23
_atom_site_aniso_U_13
_atom_site_aniso_U_12
O1 0.0275(7) 0.0232(7) 0.0216(7) 0.0042(6) 0.0116(6) 0.0037(6)
O2 0.0225(7) 0.0308(8) 0.0243(7) 0.0027(6) 0.0109(6) -0.0037(6)
O3 0.0269(7) 0.0244(7) 0.0189(6) 0.0036(6) 0.0088(6) -0.0020(6)
O4 0.0178(6) 0.0397(8) 0.0225(7) 0.0039(6) 0.0058(5) 0.0048(6)
N1 0.0168(7) 0.0218(8) 0.0160(7) 0.0009(6) 0.0055(6) 0.0009(6)
N2 0.0164(7) 0.0212(8) 0.0178(7) 0.0010(6) 0.0053(6) 0.0004(6)
C1 0.0165(8) 0.0230(9) 0.0182(8) -0.0031(7) 0.0048(7) -0.0008(7)
C2 0.0211(9) 0.0224(9) 0.0184(8) -0.0052(7) 0.0097(7) -0.0065(7)
C3 0.0233(9) 0.0193(9) 0.0156(8) -0.0007(7) 0.0044(7) -0.0038(7)
C4 0.0194(8) 0.0200(9) 0.0165(8) -0.0020(7) 0.0061(7) -0.0013(7)
C5 0.0189(8) 0.0197(9) 0.0141(8) -0.0008(7) 0.0054(7) -0.0029(7)
C6 0.0196(8) 0.0204(9) 0.0145(8) -0.0021(7) 0.0040(7) -0.0015(7)
C7 0.0168(8) 0.0199(9) 0.0145(8) 0.0009(7) 0.0054(7) 0.0011(7)
C8 0.0156(8) 0.0185(8) 0.0159(8) 0.0015(7) 0.0056(7) 0.0016(7)
C9 0.0190(9) 0.0246(9) 0.0170(8) 0.0003(8) 0.0039(7) 0.0016(8)
C10 0.0196(9) 0.0289(10) 0.0188(9) 0.0037(8) 0.0046(7) 0.0056(8)
C11 0.0215(9) 0.0227(9) 0.0160(8) 0.0020(8) 0.0042(7) 0.0018(8)
C12 0.0293(10) 0.0290(10) 0.0191(9) 0.0054(8) 0.0108(8) 0.0054(8)
C13 0.0259(10) 0.0244(10) 0.0211(9) 0.0012(8) 0.0114(8) 0.0023(8)
C14 0.0211(9) 0.0209(9) 0.0171(8) -0.0022(7) 0.0081(7) 0.0027(7)
C15 0.0218(9) 0.0227(9) 0.0191(8) 0.0026(7) 0.0102(7) 0.0008(7)
C16 0.0185(8) 0.0209(9) 0.0193(9) -0.0018(7) 0.0066(7) -0.0020(7)
C17 0.0171(8) 0.0221(9) 0.0170(8) -0.0004(7) 0.0051(7) -0.0007(7)
C18 0.0183(8) 0.0196(9) 0.0159(8) 0.0003(7) 0.0042(7) -0.0008(7)
C19 0.0211(8) 0.0189(9) 0.0149(8) -0.0012(7) 0.0056(7) 0.0012(7)
C20 0.0208(9) 0.0187(9) 0.0185(8) -0.0001(7) 0.0057(7) 0.0024(7)
C21 0.0165(8) 0.0189(9) 0.0181(8) 0.0012(7) 0.0055(7) 0.0010(7)
C22 0.0225(10) 0.0407(12) 0.0308(11) 0.0014(10) 0.0128(9) -0.0011(9)
C23 0.0333(11) 0.0243(10) 0.0233(10) 0.0053(8) 0.0099(9) 0.0035(8)
O5 0.0223(7) 0.0211(7) 0.0194(6) 0.0028(6) 0.0055(5) -0.0032(5)
O6 0.0218(7) 0.0227(7) 0.0207(7) 0.0038(6) 0.0026(6) -0.0007(6)
O7 0.0251(7) 0.0272(8) 0.0280(7) 0.0000(6) 0.0084(6) 0.0015(6)
O8 0.0397(8) 0.0241(7) 0.0258(7) -0.0058(6) 0.0143(6) -0.0050(7)
O9 0.0813(15) 0.0218(9) 0.0629(13) -0.0033(9) 0.0278(11) 0.0032(9)
O10 0.0473(10) 0.0262(9) 0.0643(12) 0.0152(9) 0.0209(9) -0.0025(8)
O11 0.0398(9) 0.0463(10) 0.0287(8) 0.0061(7) 0.0173(7) -0.0055(8)
O12 0.0473(10) 0.0339(9) 0.0340(9) -0.0106(7) 0.0185(8) -0.0092(7)
N3 0.0219(8) 0.0209(8) 0.0178(7) -0.0013(6) 0.0095(6) -0.0034(6)
N4 0.0313(10) 0.0217(9) 0.0462(11) 0.0029(9) 0.0099(9) -0.0016(8)
N5 0.0272(9) 0.0366(10) 0.0207(8) -0.0013(8) 0.0079(7) -0.0048(8)
C24 0.0187(8) 0.0180(9) 0.0191(8) -0.0012(7) 0.0093(7) 0.0017(7)
C25 0.0227(9) 0.0198(9) 0.0171(8) -0.0014(7) 0.0085(7) -0.0016(7)
C26 0.0236(9) 0.0277(10) 0.0173(8) -0.0001(8) 0.0059(8) -0.0039(8)
C27 0.0171(8) 0.0212(9) 0.0216(9) -0.0019(7) 0.0052(7) -0.0016(7)
C28 0.0135(8) 0.0201(10) 0.0217(9) -0.0007(7) 0.0015(7) -0.0021(7)
C29 0.0165(8) 0.0210(9) 0.0265(10) -0.0016(8) 0.0042(7) -0.0016(7)
C30 0.0207(9) 0.0192(9) 0.0329(11) 0.0022(9) 0.0024(8) -0.0014(8)
C31 0.0206(9) 0.0258(10) 0.0278(10) 0.0053(8) 0.0039(8) -0.0057(8)
C32 0.0178(8) 0.0277(10) 0.0203(9) 0.0005(8) 0.0034(7) -0.0040(8)
C33 0.0174(8) 0.0194(9) 0.0221(9) 0.0003(7) 0.0036(7) -0.0032(7)
O100 0.0410(9) 0.0350(9) 0.0289(7) 0.0073(7) 0.0172(7) 0.0074(7)
C100 0.0327(12) 0.0336(12) 0.0443(13) -0.0034(11) 0.0173(10) -0.0038(10)
O110 0.0278(8) 0.0276(8) 0.0379(8) 0.0027(7) 0.0035(7) 0.0020(6)
C110 0.0361(13) 0.0402(13) 0.0455(14) -0.0089(12) 0.0148(11) 0.0008(11)
C120 0.046(2) 0.0382(19) 0.0363(18) 0.000 0.0008(16) 0.000
O12A 0.065(3) 0.0316(19) 0.054(2) -0.0091(16) 0.031(2) -0.0062(17)

loop_
_atom_type_symbol
_atom_type_description
_atom_type_scat_dispersion_real
_atom_type_scat_dispersion_imag
_atom_type_scat_source
C C 0.0033 0.0000 'International Tables Vol C Tables 4.2.6.8 and 6.1.1.4'
H H 0.0000 0.0000 'International Tables Vol C Tables 4.2.6.8 and 6.1.1.4'
N N 0.0061 0.0000 'International Tables Vol C Tables 4.2.6.8 and 6.1.1.4'
O O 0.0106 0.0000 'International Tables Vol C Tables 4.2.6.8 and 6.1.1.4'

loop_
_geom_angle_atom_site_label_1
_geom_angle_atom_site_label_2
_geom_angle_atom_site_label_3
_geom_angle
_geom_angle_site_symmetry_1
C11 O1 C12 115.17(16) .
C2 O2 C22 116.63(16) .
C3 O3 C23 116.97(15) .
C9 N1 C6 126.58(16) .
C9 N1 C8 119.09(15) .
C6 N1 C8 109.41(14) .
C16 N2 C15 112.23(15) .
C16 N2 C21 108.00(13) .
C15 N2 C21 113.77(14) .
C16 N2 H2 107.5 .
C15 N2 H2 107.5 .
C21 N2 H2 107.6 .
C2 C1 C6 117.27(17) .
C2 C1 H1 121.4 .
C6 C1 H1 121.4 .
O2 C2 C1 123.44(17) .
O2 C2 C3 114.96(17) .
C1 C2 C3 121.58(17) .
O3 C3 C4 124.80(17) .
O3 C3 C2 115.23(17) .
C4 C3 C2 119.96(17) .
C3 C4 C5 118.76(17) .
C3 C4 H4 120.6 .
C5 C4 H4 120.6 .
C6 C5 C4 120.49(16) .
C6 C5 C7 110.06(16) .
C4 C5 C7 129.05(17) .
C5 C6 C1 121.93(17) .
C5 C6 N1 110.34(16) .
C1 C6 N1 127.71(17) .
C5 C7 C21 116.86(16) .
C5 C7 C17 111.64(14) .
C21 C7 C17 101.97(14) .
C5 C7 C8 102.51(14) .
C21 C7 C8 113.84(14) .
C17 C7 C8 110.25(15) .
N1 C8 C18 106.22(14) .
N1 C8 C7 104.47(14) .
C18 C8 C7 117.29(16) .
N1 C8 H8 109.5 .
C18 C8 H8 109.5 .
C7 C8 H8 109.5 .
O4 C9 N1 122.78(18) .
O4 C9 C10 123.35(18) .
N1 C9 C10 113.86(16) .
C9 C10 C11 116.27(17) .
C9 C10 H10A 108.2 .
C11 C10 H10A 108.2 .
C9 C10 H10B 108.2 .
C11 C10 H10B 108.2 .
H10A C10 H10B 107.4 .
O1 C11 C10 102.50(16) .
O1 C11 C18 115.71(15) .
C10 C11 C18 110.68(15) .
O1 C11 H11 109.2 .
C10 C11 H11 109.2 .
C18 C11 H11 109.2 .
O1 C12 C13 109.44(16) .
O1 C12 H12A 109.8 .
C13 C12 H12A 109.8 .
O1 C12 H12B 109.8 .
C13 C12 H12B 109.8 .
H12A C12 H12B 108.2 .
C14 C13 C12 121.15(19) .
C14 C13 H13 119.4 .
C12 C13 H13 119.4 .
C13 C14 C15 122.42(18) .
C13 C14 C19 121.55(17) .
C15 C14 C19 116.01(16) .
C14 C15 N2 111.09(15) .
C14 C15 H15A 109.4 .
N2 C15 H15A 109.4 .
C14 C15 H15B 109.4 .
N2 C15 H15B 109.4 .
H15A C15 H15B 108.0 .
N2 C16 C17 104.39(15) .
N2 C16 H16A 110.9 .
C17 C16 H16A 110.9 .
N2 C16 H16B 110.9 .
C17 C16 H16B 110.9 .
H16A C16 H16B 108.9 .
C16 C17 C7 103.09(14) .
C16 C17 H17A 111.1 .
C7 C17 H17A 111.1 .
C16 C17 H17B 111.1 .
C7 C17 H17B 111.1 .
H17A C17 H17B 109.1 .
C8 C18 C19 112.34(15) .
C8 C18 C11 107.47(15) .
C19 C18 C11 118.85(15) .
C8 C18 H18 105.7 .
C19 C18 H18 105.7 .
C11 C18 H18 105.7 .
C14 C19 C18 113.97(16) .
C14 C19 C20 109.45(15) .
C18 C19 C20 107.07(15) .
C14 C19 H19 108.7 .
C18 C19 H19 108.7 .
C20 C19 H19 108.7 .
C21 C20 C19 108.80(15) .
C21 C20 H20A 109.9 .
C19 C20 H20A 109.9 .
C21 C20 H20B 109.9 .
C19 C20 H20B 109.9 .
H20A C20 H20B 108.3 .
C20 C21 N2 110.58(14) .
C20 C21 C7 115.63(15) .
N2 C21 C7 104.22(14) .
C20 C21 H21 108.7 .
N2 C21 H21 108.7 .
C7 C21 H21 108.7 .
O2 C22 H22A 109.5 .
O2 C22 H22B 109.5 .
H22A C22 H22B 109.5 .
O2 C22 H22C 109.5 .
H22A C22 H22C 109.5 .
H22B C22 H22C 109.5 .
O3 C23 H23A 109.5 .
O3 C23 H23B 109.5 .
H23A C23 H23B 109.5 .
O3 C23 H23C 109.5 .
H23A C23 H23C 109.5 .
H23B C23 H23C 109.5 .
C26 O7 H7 109.6 .
C27 N3 C25 121.03(16) .
C27 N3 H3 119.5 .
C25 N3 H3 119.4 .
O9 N4 O10 123.6(2) .
O9 N4 C30 118.3(2) .
O10 N4 C30 118.1(2) .
O11 N5 O12 124.3(2) .
O11 N5 C32 117.77(19) .
O12 N5 C32 117.85(18) .
O6 C24 O5 124.28(18) .
O6 C24 C25 119.63(17) .
O5 C24 C25 115.97(16) .
N3 C25 C26 110.80(15) .
N3 C25 C24 110.41(15) .
C26 C25 C24 115.24(16) .
N3 C25 H25 106.6 .
C26 C25 H25 106.6 .
C24 C25 H25 106.6 .
O7 C26 C25 112.34(15) .
O7 C26 H26A 109.1 .
C25 C26 H26A 109.1 .
O7 C26 H26B 109.1 .
C25 C26 H26B 109.1 .
H26A C26 H26B 107.9 .
O8 C27 N3 123.76(18) .
O8 C27 C28 120.03(17) .
N3 C27 C28 116.19(17) .
C33 C28 C29 119.61(19) .
C33 C28 C27 123.42(17) .
C29 C28 C27 116.97(18) .
C30 C29 C28 118.69(19) .
C30 C29 H29 120.7 .
C28 C29 H29 120.7 .
C31 C30 C29 123.32(19) .
C31 C30 N4 118.4(2) .
C29 C30 N4 118.3(2) .
C32 C31 C30 115.80(19) .
C32 C31 H31 122.1 .
C30 C31 H31 122.1 .
C33 C32 C31 123.6(2) .
C33 C32 N5 118.26(19) .
C31 C32 N5 118.06(19) .
C32 C33 C28 118.92(18) .
C32 C33 H33 120.5 .
C28 C33 H33 120.5 .
C100 O100 H100 107.3 .
O100 C100 H10E 109.5 .
O100 C100 H10F 109.5 .
H10E C100 H10F 109.5 .
O100 C100 H10G 109.5 .
H10E C100 H10G 109.5 .
H10F C100 H10G 109.5 .
C110 O110 H110 111.1 .
O110 C110 H11C 109.5 .
O110 C110 H11D 109.5 .
H11C C110 H11D 109.5 .
O110 C110 H11E 109.5 .
H11C C110 H11E 109.5 .
H11D C110 H11E 109.5 .
O12A C120 O12A 156.3(5) 2_556
O12A C120 H12C 53.7 2_556
O12A C120 H12C 102.6 .
O12A C120 H12G 73.3 2_556
O12A C120 H12G 116.8 .
H12C C120 H12G 103.2 .
O12A C120 H12H 75.3 2_556
O12A C120 H12H 115.6 .
H12C C120 H12H 103.2 .
H12G C120 H12H 112.8 .
C120 O12A H12I 109.5 .

loop_
_geom_bond_atom_site_label_1
_geom_bond_atom_site_label_2
_geom_bond_distance
_geom_bond_site_symmetry_2
O1 C11 1.433(2) .
O1 C12 1.435(2) .
O2 C2 1.378(2) .
O2 C22 1.433(3) .
O3 C3 1.372(2) .
O3 C23 1.431(3) .
O4 C9 1.227(2) .
N1 C9 1.363(2) .
N1 C6 1.417(2) .
N1 C8 1.479(2) .
N2 C16 1.509(3) .
N2 C15 1.513(2) .
N2 C21 1.538(2) .
N2 H2 0.9298 .
C1 C2 1.388(3) .
C1 C6 1.395(3) .
C1 H1 0.9500 .
C2 C3 1.407(3) .
C3 C4 1.391(3) .
C4 C5 1.392(3) .
C4 H4 0.9500 .
C5 C6 1.384(3) .
C5 C7 1.515(2) .
C7 C21 1.542(3) .
C7 C17 1.545(3) .
C7 C8 1.558(2) .
C8 C18 1.535(2) .
C8 H8 1.0000 .
C9 C10 1.518(3) .
C10 C11 1.543(3) .
C10 H10A 0.9900 .
C10 H10B 0.9900 .
C11 C18 1.544(3) .
C11 H11 1.0000 .
C12 C13 1.507(3) .
C12 H12A 0.9900 .
C12 H12B 0.9900 .
C13 C14 1.334(3) .
C13 H13 0.9500 .
C14 C15 1.499(3) .
C14 C19 1.522(3) .
C15 H15A 0.9900 .
C15 H15B 0.9900 .
C16 C17 1.519(3) .
C16 H16A 0.9900 .
C16 H16B 0.9900 .
C17 H17A 0.9900 .
C17 H17B 0.9900 .
C18 C19 1.538(2) .
C18 H18 1.0000 .
C19 C20 1.539(3) .
C19 H19 1.0000 .
C20 C21 1.519(3) .
C20 H20A 0.9900 .
C20 H20B 0.9900 .
C21 H21 1.0000 .
C22 H22A 0.9800 .
C22 H22B 0.9800 .
C22 H22C 0.9800 .
C23 H23A 0.9800 .
C23 H23B 0.9800 .
C23 H23C 0.9800 .
O5 C24 1.274(2) .
O6 C24 1.239(2) .
O7 C26 1.421(2) .
O7 H7 0.8380 .
O8 C27 1.234(2) .
O9 N4 1.222(3) .
O10 N4 1.224(3) .
O11 N5 1.225(2) .
O12 N5 1.227(3) .
N3 C27 1.339(3) .
N3 C25 1.453(2) .
N3 H3 0.8799 .
N4 C30 1.465(3) .
N5 C32 1.474(3) .
C24 C25 1.539(3) .
C25 C26 1.527(3) .
C25 H25 1.0000 .
C26 H26A 0.9900 .
C26 H26B 0.9900 .
C27 C28 1.508(3) .
C28 C33 1.392(3) .
C28 C29 1.393(3) .
C29 C30 1.387(3) .
C29 H29 0.9500 .
C30 C31 1.383(3) .
C31 C32 1.380(3) .
C31 H31 0.9500 .
C32 C33 1.379(3) .
C33 H33 0.9500 .
O100 C100 1.414(3) .
O100 H100 0.8664 .
C100 H10E 0.9800 .
C100 H10F 0.9800 .
C100 H10G 0.9800 .
O110 C110 1.403(3) .
O110 H110 0.9632 .
C110 H11C 0.9800 .
C110 H11D 0.9800 .
C110 H11E 0.9800 .
C120 O12A 1.354(4) 2_556
C120 O12A 1.354(4) .
C120 H12C 0.9604 .
C120 H12G 0.9607 .
C120 H12H 0.9600 .
O12A H12I 0.8400 .

loop_
_geom_hbond_atom_site_label_D
_geom_hbond_atom_site_label_H
_geom_hbond_atom_site_label_A
_geom_hbond_distance_DH
_geom_hbond_distance_HA
_geom_hbond_distance_DA
_geom_hbond_angle_DHA
_geom_hbond_site_symmetry_A
N2 H2 O5 0.93 1.73 2.659(2) 173.0 2_556
O7 H7 O110 0.84 2.07 2.842(2) 153.0 .
N3 H3 O6 0.88 1.98 2.841(2) 166.8 2
O100 H100 O3 0.87 2.25 2.964(2) 140.2 .
O100 H100 O2 0.87 2.31 3.093(2) 150.0 .
O110 H110 O5 0.96 1.76 2.700(2) 163.5 .
O12A H12I O8 0.84 1.98 2.821(4) 179.0 .

loop_
_geom_torsion_atom_site_label_1
_geom_torsion_atom_site_label_2
_geom_torsion_atom_site_label_3
_geom_torsion_atom_site_label_4
_geom_torsion
C22 O2 C2 C1 -13.7(3)
C22 O2 C2 C3 167.60(18)
C6 C1 C2 O2 -179.01(17)
C6 C1 C2 C3 -0.4(3)
C23 O3 C3 C4 9.1(3)
C23 O3 C3 C2 -171.92(17)
O2 C2 C3 O3 -0.2(2)
C1 C2 C3 O3 -178.96(16)
O2 C2 C3 C4 178.79(16)
C1 C2 C3 C4 0.1(3)
O3 C3 C4 C5 179.13(17)
C2 C3 C4 C5 0.2(3)
C3 C4 C5 C6 -0.2(3)
C3 C4 C5 C7 -172.18(18)
C4 C5 C6 C1 -0.2(3)
C7 C5 C6 C1 173.22(17)
C4 C5 C6 N1 -178.99(16)
C7 C5 C6 N1 -5.6(2)
C2 C1 C6 C5 0.5(3)
C2 C1 C6 N1 179.04(17)
C9 N1 C6 C5 -161.25(18)
C8 N1 C6 C5 -6.6(2)
C9 N1 C6 C1 20.0(3)
C8 N1 C6 C1 174.68(18)
C6 C5 C7 C21 139.69(17)
C4 C5 C7 C21 -47.6(3)
C6 C5 C7 C17 -103.50(18)
C4 C5 C7 C17 69.2(2)
C6 C5 C7 C8 14.49(19)
C4 C5 C7 C8 -172.81(18)
C9 N1 C8 C18 47.6(2)
C6 N1 C8 C18 -109.26(16)
C9 N1 C8 C7 172.18(16)
C6 N1 C8 C7 15.36(19)
C5 C7 C8 N1 -17.45(18)
C21 C7 C8 N1 -144.61(15)
C17 C7 C8 N1 101.53(16)
C5 C7 C8 C18 99.78(17)
C21 C7 C8 C18 -27.4(2)
C17 C7 C8 C18 -141.24(16)
C6 N1 C9 O4 -20.2(3)
C8 N1 C9 O4 -172.69(19)
C6 N1 C9 C10 161.37(18)
C8 N1 C9 C10 8.9(2)
O4 C9 C10 C11 137.1(2)
N1 C9 C10 C11 -44.5(2)
C12 O1 C11 C10 176.51(15)
C12 O1 C11 C18 -63.0(2)
C9 C10 C11 O1 142.61(16)
C9 C10 C11 C18 18.7(2)
C11 O1 C12 C13 90.3(2)
O1 C12 C13 C14 -68.2(2)
C12 C13 C14 C15 178.23(17)
C12 C13 C14 C19 -3.6(3)
C13 C14 C15 N2 -131.46(19)
C19 C14 C15 N2 50.3(2)
C16 N2 C15 C14 78.34(19)
C21 N2 C15 C14 -44.7(2)
C15 N2 C16 C17 -142.55(15)
C21 N2 C16 C17 -16.34(18)
N2 C16 C17 C7 36.75(18)
C5 C7 C17 C16 -168.53(16)
C21 C7 C17 C16 -43.02(17)
C8 C7 C17 C16 78.21(18)
N1 C8 C18 C19 157.33(15)
C7 C8 C18 C19 41.0(2)
N1 C8 C18 C11 -70.11(18)
C7 C8 C18 C11 173.61(15)
O1 C11 C18 C8 -79.72(19)
C10 C11 C18 C8 36.3(2)
O1 C11 C18 C19 49.2(2)
C10 C11 C18 C19 165.21(17)
C13 C14 C19 C18 62.5(2)
C15 C14 C19 C18 -119.19(17)
C13 C14 C19 C20 -177.64(17)
C15 C14 C19 C20 0.6(2)
C8 C18 C19 C14 61.0(2)
C11 C18 C19 C14 -65.6(2)
C8 C18 C19 C20 -60.1(2)
C11 C18 C19 C20 173.21(16)
C14 C19 C20 C21 -56.56(19)
C18 C19 C20 C21 67.43(18)
C19 C20 C21 N2 61.77(19)
C19 C20 C21 C7 -56.3(2)
C16 N2 C21 C20 -135.31(15)
C15 N2 C21 C20 -10.0(2)
C16 N2 C21 C7 -10.42(18)
C15 N2 C21 C7 114.87(16)
C5 C7 C21 C20 -84.0(2)
C17 C7 C21 C20 154.03(15)
C8 C7 C21 C20 35.3(2)
C5 C7 C21 N2 154.44(15)
C17 C7 C21 N2 32.44(17)
C8 C7 C21 N2 -86.27(17)
C27 N3 C25 C26 -95.0(2)
C27 N3 C25 C24 136.05(18)
O6 C24 C25 N3 -21.7(2)
O5 C24 C25 N3 162.12(15)
O6 C24 C25 C26 -148.16(17)
O5 C24 C25 C26 35.7(2)
N3 C25 C26 O7 -63.0(2)
C24 C25 C26 O7 63.3(2)
C25 N3 C27 O8 -2.3(3)
C25 N3 C27 C28 179.13(15)
O8 C27 C28 C33 167.05(18)
N3 C27 C28 C33 -14.3(3)
O8 C27 C28 C29 -13.6(3)
N3 C27 C28 C29 165.03(17)
C33 C28 C29 C30 2.0(3)
C27 C28 C29 C30 -177.42(16)
C28 C29 C30 C31 -2.3(3)
C28 C29 C30 N4 177.77(18)
O9 N4 C30 C31 -174.5(2)
O10 N4 C30 C31 5.4(3)
O9 N4 C30 C29 5.5(3)
O10 N4 C30 C29 -174.65(19)
C29 C30 C31 C32 0.5(3)
N4 C30 C31 C32 -179.51(19)
C30 C31 C32 C33 1.6(3)
C30 C31 C32 N5 -175.42(17)
O11 N5 C32 C33 -165.65(18)
O12 N5 C32 C33 11.8(3)
O11 N5 C32 C31 11.5(3)
O12 N5 C32 C31 -171.05(19)
C31 C32 C33 C28 -1.8(3)
N5 C32 C33 C28 175.15(16)
C29 C28 C33 C32 0.0(3)
C27 C28 C33 C32 179.31(17)
